data_4321721
loop_
_publ_author_name
'Takashi Furuhashi'
'Masaki Kawano'
'Yoshihiro Koide'
'Ryosuke Somazawa'
'Kazuko Matsumoto'

_publ_contact_author
;
    Yoshihiro Koide
 Department fo Chemistry, Waseda University, School of Science and
Engineering, Tokyo 160 JAPAN
;
_publ_contact_author_email ' ykoide@mn.waseda.ac.jp '
_publ_contact_author_fax ' (03)5286-3108 '
_publ_contact_author_phone ' (03)5286-3108 '
_publ_section_title
;
 Structural Studies of the Hydrazine and Ammine Complexes of the Dinuclear
 Ruthenium Polysulfide Complexes
;
_journal_name_full 'Inorganic Chemistry'
_journal_page_first 109
_journal_page_last 114
_journal_paper_doi 10.1021/ic9804115
_journal_volume 38
_journal_year 1999
_chemical_formula_moiety 'C44.50 H49 Cl N4 O2 P2 S10 Ru2 '
_chemical_formula_sum 'C44.5 H49 Cl N4 O2 P2 Ru2 S10'
_chemical_formula_weight 1292.04
_space_group_IT_number 15
_symmetry_cell_setting monoclinic
_symmetry_Int_Tables_number 15
_symmetry_space_group_name_Hall '-C 2yc'
_symmetry_space_group_name_H-M 'C 1 2/c 1'
_audit_creation_date 'Thu Mar  5 13:09:33 1998'
_audit_creation_method 'from TEXRAY.INF file'
_cell_angle_alpha 90
_cell_angle_beta 113.90(2)
_cell_angle_gamma 90
_cell_formula_units_Z 4
_cell_length_a 30.481(7)
_cell_length_b 12.455(2)
_cell_length_c 15.463(3)
_cell_measurement_reflns_used 25
_cell_measurement_temperature 293.2
_cell_measurement_theta_max 11.5
_cell_measurement_theta_min 10.2
_cell_volume 5367(2)
_computing_cell_refinement 'Rigaku/AFC Diffractometer Control'
_computing_data_collection 'Rigaku/AFC Diffractometer Control'
_computing_data_reduction teXsan
_computing_publication_material teXsan
_computing_structure_refinement teXsan
_computing_structure_solution SHELXS86
_diffrn_ambient_temperature 293.2
_diffrn_measurement_device 'Rigaku AFC7R'
_diffrn_measurement_method \w-2\q
_diffrn_orient_matrix_UB_11 -0.02998
_diffrn_orient_matrix_UB_12 0.03512
_diffrn_orient_matrix_UB_13 -0.00243
_diffrn_orient_matrix_UB_21 0.01022
_diffrn_orient_matrix_UB_22 0.06923
_diffrn_orient_matrix_UB_23 -0.01889
_diffrn_orient_matrix_UB_31 -0.01686
_diffrn_orient_matrix_UB_32 -0.02050
_diffrn_orient_matrix_UB_33 -0.06812
_diffrn_radiation_detector 'scintillation counter'
_diffrn_radiation_monochromator graphite
_diffrn_radiation_source 'Rigaku rotating anode'
_diffrn_radiation_type 'Mo K\a'
_diffrn_radiation_wavelength 0.7107
_diffrn_reflns_av_R_equivalents 0.078
_diffrn_reflns_av_sigmaI/netI 0.000
_diffrn_reflns_limit_h_max 36
_diffrn_reflns_limit_h_min 0
_diffrn_reflns_limit_k_max 14
_diffrn_reflns_limit_k_min 0
_diffrn_reflns_limit_l_max 16
_diffrn_reflns_limit_l_min -18
_diffrn_reflns_number 5076
_diffrn_reflns_reduction_process 'Lp corrections applied'
_diffrn_reflns_theta_max 0.00
_diffrn_reflns_theta_min 0.00
_diffrn_standards_decay_% 1.50
_diffrn_standards_interval_count 150
_diffrn_standards_number 3
_exptl_absorpt_coefficient_mu 1.102
_exptl_absorpt_correction_T_max 1.000
_exptl_absorpt_correction_T_min 0.781
_exptl_absorpt_correction_type '\y scans(North,Phillips & Mathews,1968)'
_exptl_crystal_colour orange
_exptl_crystal_density_diffrn 1.599
_exptl_crystal_density_meas ?
_exptl_crystal_description prismatic
_exptl_crystal_F_000 2620.00
_exptl_crystal_size_max 0.200
_exptl_crystal_size_mid 0.080
_exptl_crystal_size_min 0.040
_refine_diff_density_max 0.83
_refine_diff_density_min -0.58
_refine_ls_extinction_method none
_refine_ls_goodness_of_fit_all 2.149
_refine_ls_goodness_of_fit_obs 1.132
_refine_ls_matrix_type full
_refine_ls_number_constraints 0
_refine_ls_number_parameters 200
_refine_ls_number_reflns 1593
_refine_ls_number_restraints 0
_refine_ls_R_factor_all 0.2334
_refine_ls_R_factor_obs 0.0724
_refine_ls_shift/esd_max 0.7170
_refine_ls_shift/esd_mean 0.0050
_refine_ls_structure_factor_coef F
_refine_ls_weighting_details 'w = 1/[\s^2^(Fo) + 0.00429|Fo|^2^]'
_refine_ls_weighting_scheme calc
_refine_ls_wR_factor_all 0.1756
_refine_ls_wR_factor_obs 0.0970
_reflns_number_observed 1593
_reflns_number_total 4974
_reflns_observed_criterion >3.0sigma(I)
_cod_data_source_file ic9804115_2.cif
_cod_data_source_block complex3
_cod_depositor_comments
;
The following automatic conversions were performed:

'_exptl_crystal_density_meas' value 'not measured' was changed to '?'
- the value is perceived as not measured.

Automatic conversion script
Id: cif_fix_values 3008 2015-01-20 13:52:24Z robertas 

The following automatic conversions were performed:

'_refine_ls_weighting_scheme' value 'w = 1/[\s^2^(Fo) +
0.00429|Fo|^2^]' was changed to 'calc'. New tag
'_refine_ls_weighting_details' was created. The value of the new tag
was set to 'w = 1/[\s^2^(Fo) + 0.00429|Fo|^2^]'.

Automatic conversion script
Id: cif_fix_values 3143 2015-03-26 13:38:13Z robertas 
;
_cod_original_cell_volume 5367(1)
_cod_original_sg_symbol_H-M 'C 2/c '
_cod_original_formula_sum 'C44.50 H49 Cl N4 O2 P2 S10 Ru2 '
_cod_database_code 4321721

loop_
_symmetry_equiv_pos_as_xyz
x,y,z
-x,y,1/2-z
-x,-y,-z
x,-y,1/2+z
1/2+x,1/2+y,z
1/2-x,1/2+y,1/2-z
1/2-x,1/2-y,-z
1/2+x,1/2-y,1/2+z

loop_
_atom_site_aniso_label
_atom_site_aniso_U_11
_atom_site_aniso_U_22
_atom_site_aniso_U_33
_atom_site_aniso_U_12
_atom_site_aniso_U_13
_atom_site_aniso_U_23
Ru(1) 0.0322(8) 0.0312(8) 0.0342(9) -0.0037(10) 0.0100(6) -0.0022(10)
S(1) 0.053(3) 0.057(3) 0.056(4) -0.006(3) 0.041(3) 0.004(3)
S(2) 0.093(5) 0.069(4) 0.065(4) -0.006(4) 0.052(4) -0.019(3)
S(3) 0.081(5) 0.053(4) 0.107(6) 0.001(4) 0.057(4) 0.005(3)
S(4) 0.062(4) 0.061(4) 0.059(4) -0.021(3) 0.049(3) -0.003(3)
S(5) 0.056(3) 0.034(2) 0.056(4) -0.015(3) 0.027(3) -0.009(3)
P(1) 0.043(3) 0.031(2) 0.039(3) -0.004(3) 0.017(3) 0.000(2)
O(1) 0.039(8) 0.08(1) 0.055(10) 0.007(8) -0.004(5) 0.022(9)
N(1) 0.033(9) 0.06(1) 0.05(1) 0.008(9) -0.001(6) 0.010(9)
N(2) 0.07(1) 0.051(10) 0.06(1) -0.010(10) 0.028(10) 0.026(9)
C(1) 0.038(10) 0.04(1) 0.04(1) 0.008(9) 0.009(5) 0.007(9)
C(2) 0.06(2) 0.056(7) 0.03(1) -0.01(1) 0.005(9) 0.019(8)
C(3) 0.11(2) 0.10(2) 0.09(2) 0.01(2) 0.09(2) 0.04(2)
C(4) 0.10(2) 0.07(1) 0.06(2) -0.05(2) 0.02(1) -0.01(1)

loop_
_atom_site_label
_atom_site_fract_x
_atom_site_fract_y
_atom_site_fract_z
_atom_site_U_iso_or_equiv
_atom_site_thermal_displace_type
_atom_site_calc_flag
_atom_site_calc_attached_atom
_atom_site_occupancy
_atom_site_refinement_flags
Ru(1) 0.37843(6) 0.0613(1) 0.2699(1) 0.0337(4) Uani d . 1.00 .
S(1) 0.4282(2) 0.0798(5) 0.1854(4) 0.049(2) Uani d . 1.00 .
S(2) 0.4316(2) -0.0658(6) 0.1275(5) 0.069(2) Uani d . 1.00 .
S(3) 0.4638(3) -0.1747(5) 0.2343(6) 0.074(2) Uani d . 1.00 .
S(4) 0.3340(2) 0.0041(5) 0.3619(4) 0.052(2) Uani d . 1.00 .
S(5) 0.3577(2) -0.1275(4) 0.2345(4) 0.047(2) Uani d . 1.00 .
P(1) 0.3934(2) 0.2378(4) 0.3200(4) 0.038(1) Uani d . 1.00 .
O(1) 0.2888(5) 0.110(1) 0.106(1) 0.064(5) Uani d . 1.00 .
N(1) 0.4427(6) 0.002(1) 0.390(1) 0.055(5) Uani d . 1.00 .
N(2) 0.3064(7) -0.203(1) 0.332(1) 0.062(6) Uani d . 1.00 .
C(1) 0.3239(7) 0.095(2) 0.169(1) 0.040(6) Uani d . 1.00 .
C(2) 0.3307(8) -0.122(2) 0.314(1) 0.055(6) Uani d . 1.00 .
C(3) 0.2858(10) -0.186(2) 0.401(2) 0.08(1) Uani d . 1.00 .
C(4) 0.3034(9) -0.308(2) 0.284(2) 0.078(9) Uani d . 1.00 .
C(5) 0.3505(7) 0.290(2) 0.365(1) 0.042(5) Uiso d . 1.00 .
C(6) 0.3200(8) 0.378(2) 0.323(2) 0.059(6) Uiso d . 1.00 .
C(7) 0.2848(8) 0.408(2) 0.355(2) 0.065(7) Uiso d . 1.00 .
C(8) 0.2810(8) 0.358(2) 0.431(2) 0.061(6) Uiso d . 1.00 .
C(9) 0.3131(8) 0.271(2) 0.479(2) 0.055(6) Uiso d . 1.00 .
C(10) 0.3467(7) 0.239(2) 0.442(1) 0.041(5) Uiso d . 1.00 .
C(11) 0.3928(7) 0.339(2) 0.234(1) 0.038(5) Uiso d . 1.00 .
C(12) 0.416(1) 0.434(3) 0.266(2) 0.103(9) Uiso d . 1.00 .
C(13) 0.413(1) 0.518(3) 0.200(3) 0.115(9) Uiso d . 1.00 .
C(14) 0.3863(10) 0.502(2) 0.106(2) 0.082(8) Uiso d . 1.00 .
C(15) 0.358(1) 0.410(2) 0.073(2) 0.093(8) Uiso d . 1.00 .
C(16) 0.3639(9) 0.329(2) 0.141(2) 0.075(7) Uiso d . 1.00 .
C(17) 0.4520(6) 0.265(2) 0.416(1) 0.037(5) Uiso d . 1.00 .
C(18) 0.4923(8) 0.231(2) 0.400(2) 0.060(6) Uiso d . 1.00 .
C(19) 0.5374(9) 0.258(2) 0.468(2) 0.072(7) Uiso d . 1.00 .
C(20) 0.5442(9) 0.310(2) 0.550(2) 0.073(7) Uiso d . 1.00 .
C(21) 0.5039(9) 0.346(2) 0.565(2) 0.068(7) Uiso d . 1.00 .
C(22) 0.4582(8) 0.319(2) 0.499(2) 0.060(6) Uiso d . 1.00 .

loop_
_atom_type_symbol
_atom_type_oxidation_number
_atom_type_number_in_cell
_atom_type_scat_dispersion_real
_atom_type_scat_dispersion_imag
_atom_type_scat_source
C 0 178 0.003 0.002
;International Tables for Crystallography
(1992, Vol. C, Tables 4.2.6.8 and 6.1.1.1)
;
H 0 196 0.000 0.000
;International Tables for Crystallography
(1992, Vol. C, Table 6.1.1.2)
;
O 0 8 0.011 0.006
;International Tables for Crystallography
(1992, Vol. C, Tables 4.2.6.8 and 6.1.1.1)
;
N 0 16 0.006 0.003
;International Tables for Crystallography
(1992, Vol. C, Tables 4.2.6.8 and 6.1.1.1)
;
Ru 0 8 -1.259 0.836
;International Tables for Crystallography
(1992, Vol. C, Tables 4.2.6.8 and 6.1.1.1)
;
S 0 40 0.125 0.123
;International Tables for Crystallography
(1992, Vol. C, Tables 4.2.6.8 and 6.1.1.1)
;
P 0 8 0.102 0.094
;International Tables for Crystallography
(1992, Vol. C, Tables 4.2.6.8 and 6.1.1.1)
;
Cl 0 4 0.148 0.159
;International Tables for Crystallography
(1992, Vol. C, Tables 4.2.6.8 and 6.1.1.1)
;

loop_
_geom_angle_atom_site_label_1
_geom_angle_atom_site_label_2
_geom_angle_atom_site_label_3
_geom_angle
_geom_angle_site_symmetry_1
_geom_angle_site_symmetry_2
_geom_angle_site_symmetry_3
_geom_angle_publ_flag
S(1) Ru(1) S(4) 168.0(2) 1_555 1_555 1_555 yes
S(1) Ru(1) S(5) 97.8(2) 1_555 1_555 1_555 yes
S(1) Ru(1) P(1) 90.5(2) 1_555 1_555 1_555 yes
S(1) Ru(1) N(1) 87.0(5) 1_555 1_555 1_555 yes
S(1) Ru(1) C(1) 94.3(7) 1_555 1_555 1_555 yes
S(4) Ru(1) S(5) 72.2(2) 1_555 1_555 1_555 yes
S(4) Ru(1) P(1) 99.4(2) 1_555 1_555 1_555 yes
S(4) Ru(1) N(1) 85.8(5) 1_555 1_555 1_555 yes
S(4) Ru(1) C(1) 92.0(7) 1_555 1_555 1_555 yes
S(5) Ru(1) P(1) 171.5(2) 1_555 1_555 1_555 yes
S(5) Ru(1) N(1) 85.9(5) 1_555 1_555 1_555 yes
S(5) Ru(1) C(1) 88.1(7) 1_555 1_555 1_555 yes
P(1) Ru(1) N(1) 92.8(5) 1_555 1_555 1_555 yes
P(1) Ru(1) C(1) 93.1(7) 1_555 1_555 1_555 yes
N(1) Ru(1) C(1) 174.0(8) 1_555 1_555 1_555 yes
Ru(1) S(1) S(2) 108.1(3) 1_555 1_555 1_555 yes
S(1) S(2) S(3) 109.1(4) 1_555 1_555 1_555 yes
S(2) S(3) S(3) 107.9(4) 1_555 1_555 2_655 yes
Ru(1) S(4) C(2) 88.1(8) 1_555 1_555 1_555 yes
Ru(1) S(5) C(2) 87.4(8) 1_555 1_555 1_555 yes
Ru(1) P(1) C(5) 113.1(7) 1_555 1_555 1_555 yes
Ru(1) P(1) C(11) 118.1(7) 1_555 1_555 1_555 yes
Ru(1) P(1) C(17) 116.3(7) 1_555 1_555 1_555 yes
C(5) P(1) C(11) 103.5(9) 1_555 1_555 1_555 yes
C(5) P(1) C(17) 103.8(9) 1_555 1_555 1_555 yes
C(11) P(1) C(17) 100.1(9) 1_555 1_555 1_555 yes
C(2) N(2) C(3) 118(2) 1_555 1_555 1_555 yes
C(2) N(2) C(4) 119(2) 1_555 1_555 1_555 yes
C(3) N(2) C(4) 122(1) 1_555 1_555 1_555 yes
Ru(1) C(1) O(1) 175(1) 1_555 1_555 1_555 yes
S(4) C(2) S(5) 112(1) 1_555 1_555 1_555 yes
S(4) C(2) N(2) 122(2) 1_555 1_555 1_555 yes
S(5) C(2) N(2) 124(2) 1_555 1_555 1_555 yes
P(1) C(5) C(6) 122(1) 1_555 1_555 1_555 yes
P(1) C(5) C(10) 118(1) 1_555 1_555 1_555 yes
C(6) C(5) C(10) 119(1) 1_555 1_555 1_555 yes
C(5) C(6) C(7) 118(2) 1_555 1_555 1_555 yes
C(6) C(7) C(8) 122(2) 1_555 1_555 1_555 yes
C(7) C(8) C(9) 120(2) 1_555 1_555 1_555 yes
C(8) C(9) C(10) 116(2) 1_555 1_555 1_555 yes
C(5) C(10) C(9) 122(2) 1_555 1_555 1_555 yes
P(1) C(11) C(12) 119(2) 1_555 1_555 1_555 yes
P(1) C(11) C(16) 121(1) 1_555 1_555 1_555 yes
C(12) C(11) C(16) 118(2) 1_555 1_555 1_555 yes
C(11) C(12) C(13) 120(3) 1_555 1_555 1_555 yes
C(12) C(13) C(14) 118(3) 1_555 1_555 1_555 yes
C(13) C(14) C(15) 121(3) 1_555 1_555 1_555 yes
C(14) C(15) C(16) 116(2) 1_555 1_555 1_555 yes
C(11) C(16) C(15) 123(2) 1_555 1_555 1_555 yes
P(1) C(17) C(18) 115(1) 1_555 1_555 1_555 yes
P(1) C(17) C(22) 123(1) 1_555 1_555 1_555 yes
C(18) C(17) C(22) 120(2) 1_555 1_555 1_555 yes
C(17) C(18) C(19) 116(2) 1_555 1_555 1_555 yes
C(18) C(19) C(20) 123(2) 1_555 1_555 1_555 yes
C(19) C(20) C(21) 119(2) 1_555 1_555 1_555 yes
C(20) C(21) C(22) 119(2) 1_555 1_555 1_555 yes
C(17) C(22) C(21) 120(2) 1_555 1_555 1_555 yes

loop_
_geom_bond_atom_site_label_1
_geom_bond_atom_site_label_2
_geom_bond_distance
_geom_bond_site_symmetry_1
_geom_bond_site_symmetry_2
_geom_bond_publ_flag
Ru(1) S(1) 2.382(5) 1_555 1_555 yes
Ru(1) S(4) 2.435(6) 1_555 1_555 yes
Ru(1) S(5) 2.439(6) 1_555 1_555 yes
Ru(1) P(1) 2.314(6) 1_555 1_555 yes
Ru(1) N(1) 2.21(2) 1_555 1_555 yes
Ru(1) C(1) 1.81(2) 1_555 1_555 yes
S(1) S(2) 2.043(9) 1_555 1_555 yes
S(2) S(3) 2.05(1) 1_555 1_555 yes
S(3) S(3) 2.06(1) 1_555 2_655 yes
S(4) C(2) 1.72(3) 1_555 1_555 yes
S(5) C(2) 1.74(3) 1_555 1_555 yes
P(1) C(5) 1.84(2) 1_555 1_555 yes
P(1) C(11) 1.82(2) 1_555 1_555 yes
P(1) C(17) 1.83(2) 1_555 1_555 yes
O(1) C(1) 1.13(2) 1_555 1_555 yes
N(2) C(2) 1.35(3) 1_555 1_555 yes
N(2) C(3) 1.46(3) 1_555 1_555 yes
N(2) C(4) 1.49(3) 1_555 1_555 yes
C(5) C(6) 1.41(3) 1_555 1_555 yes
C(5) C(10) 1.39(3) 1_555 1_555 yes
C(6) C(7) 1.41(3) 1_555 1_555 yes
C(7) C(8) 1.37(3) 1_555 1_555 yes
C(8) C(9) 1.45(3) 1_555 1_555 yes
C(9) C(10) 1.42(3) 1_555 1_555 yes
C(11) C(12) 1.36(4) 1_555 1_555 yes
C(11) C(16) 1.36(3) 1_555 1_555 yes
C(12) C(13) 1.44(4) 1_555 1_555 yes
C(13) C(14) 1.36(4) 1_555 1_555 yes
C(14) C(15) 1.39(4) 1_555 1_555 yes
C(15) C(16) 1.41(4) 1_555 1_555 yes
C(17) C(18) 1.41(3) 1_555 1_555 yes
C(17) C(22) 1.40(3) 1_555 1_555 yes
C(18) C(19) 1.39(3) 1_555 1_555 yes
C(19) C(20) 1.35(3) 1_555 1_555 yes
C(20) C(21) 1.41(3) 1_555 1_555 yes
C(21) C(22) 1.39(3) 1_555 1_555 yes

loop_
_geom_contact_atom_site_label_1
_geom_contact_atom_site_label_2
_geom_contact_distance
_geom_contact_site_symmetry_1
_geom_contact_site_symmetry_2
_geom_contact_publ_flag
S(3) C(21) 3.56(3) 1_555 3_656 ?
O(1) C(3) 3.28(3) 1_555 4_554 ?
O(1) C(3) 3.38(3) 1_555 6_555 ?
O(1) C(7) 3.58(3) 1_555 6_545 ?
N(2) C(7) 3.39(3) 1_555 6_545 ?
C(2) C(7) 3.45(3) 1_555 6_545 ?
